data_7057432
loop_
_publ_author_name
'Haribabu, Jebiti'
'Tamizh, Manoharan Muthu'
'Balachandran, Chandrasekar'
'Arun, Yuvaraj'
'Bhuvanesh, Nattamai S. P.'
'Endo, Akira'
'Karvembu, Ramasamy'

_publ_section_title
;
 Synthesis, structures and mechanistic pathways of anticancer activity of
 palladium(ii) complexes with indole-3-carbaldehyde thiosemicarbazones
;
_journal_issue 13
_journal_name_full 'New Journal of Chemistry'
_journal_page_first 10818
_journal_paper_doi 10.1039/C7NJ03743K
_journal_volume 42
_journal_year 2018
_chemical_formula_moiety 'C34 H34 Cl N4 P Pd S, 0.25(H2 O)'
_chemical_formula_sum 'C34 H34.5 Cl N4 O0.25 P Pd S'
_chemical_formula_weight 708.03
_space_group_crystal_system monoclinic
_space_group_IT_number 14
_space_group_name_Hall '-P 2yn'
_space_group_name_H-M_alt 'P 1 21/n 1'
_symmetry_space_group_name_Hall '-P 2yn'
_symmetry_space_group_name_H-M 'P 1 21/n 1'
_atom_sites_solution_hydrogens mixed
_audit_block_doi 10.5517/ccdc.csd.cc1ppj96
_audit_creation_date 2014-06-06
_audit_creation_method
;
Olex2 1.2-beta
(compiled 2013.09.17 svn.r2790 for OlexSys, GUI svn.r4601)
;
_audit_update_record
;
2017-08-19 deposited with the CCDC.
2018-05-09 downloaded from the CCDC.
;
_cell_angle_alpha 90
_cell_angle_beta 94.015(3)
_cell_angle_gamma 90
_cell_formula_units_Z 4
_cell_length_a 9.5377(5)
_cell_length_b 9.5497(5)
_cell_length_c 35.8336(14)
_cell_measurement_reflns_used 5116
_cell_measurement_temperature 110.15
_cell_measurement_theta_max 60.753
_cell_measurement_theta_min 2.472
_cell_volume 3255.8(3)
_computing_data_reduction 'SAINT v8.27A (Bruker, 2012)'
_computing_molecular_graphics
;
O. V. Dolomanov, L. J. Bourhis, R. J. Gildea, J. A. K. Howard and H. Puschmann,
OLEX2: a complete structure solution, refinement and analysis program.
J. Appl. Cryst. (2009). 42, 339-341.
;
_computing_publication_material
;
O. V. Dolomanov, L. J. Bourhis, R. J. Gildea, J. A. K. Howard and H. Puschmann,
OLEX2: a complete structure solution, refinement and analysis program.
J. Appl. Cryst. (2009). 42, 339-341.
;
_computing_structure_refinement
;
SHELX, G.M. Sheldrick, Acta Cryst.
(2008). A64, 112-122
;
_diffrn_ambient_temperature 110.15
_diffrn_measured_fraction_theta_full 0.786
_diffrn_measured_fraction_theta_max 0.940
_diffrn_measurement_device_type 'Bruker APEX-II CCD'
_diffrn_measurement_method '\f and \w scans'
_diffrn_radiation_monochromator graphite
_diffrn_radiation_type CuK\a
_diffrn_radiation_wavelength 1.54178
_diffrn_reflns_av_R_equivalents 0.0794
_diffrn_reflns_av_unetI/netI 0.0625
_diffrn_reflns_Laue_measured_fraction_full 0.786
_diffrn_reflns_Laue_measured_fraction_max 0.940
_diffrn_reflns_limit_h_max 9
_diffrn_reflns_limit_h_min -10
_diffrn_reflns_limit_k_max 10
_diffrn_reflns_limit_k_min -10
_diffrn_reflns_limit_l_max 40
_diffrn_reflns_limit_l_min -40
_diffrn_reflns_number 22035
_diffrn_reflns_point_group_measured_fraction_full 0.786
_diffrn_reflns_point_group_measured_fraction_max 0.940
_diffrn_reflns_theta_full 67.679
_diffrn_reflns_theta_max 60.814
_diffrn_reflns_theta_min 2.472
_diffrn_standards_number 0
_exptl_absorpt_coefficient_mu 6.651
_exptl_absorpt_correction_T_max 0.7519
_exptl_absorpt_correction_T_min 0.6041
_exptl_absorpt_correction_type multi-scan
_exptl_absorpt_process_details
;
SADABS-2012/1 (Bruker,2012) was used for absorption correction.
wR2(int) was 0.0914 before and 0.0619 after correction.
The Ratio of minimum to maximum transmission is 0.8034.
The \l/2 correction factor is Not present.
;
_exptl_crystal_colour pink
_exptl_crystal_colour_primary pink
_exptl_crystal_density_diffrn 1.444
_exptl_crystal_description block
_exptl_crystal_F_000 1450
_exptl_crystal_size_max 0.04
_exptl_crystal_size_mid 0.04
_exptl_crystal_size_min 0.03
_refine_diff_density_max 0.740
_refine_diff_density_min -0.912
_refine_diff_density_rms 0.109
_refine_ls_extinction_method none
_refine_ls_goodness_of_fit_ref 1.054
_refine_ls_hydrogen_treatment constr
_refine_ls_matrix_type full
_refine_ls_number_parameters 388
_refine_ls_number_reflns 4642
_refine_ls_number_restraints 0
_refine_ls_restrained_S_all 1.054
_refine_ls_R_factor_all 0.0638
_refine_ls_R_factor_gt 0.0488
_refine_ls_shift/su_max 0.003
_refine_ls_shift/su_mean 0.000
_refine_ls_structure_factor_coef Fsqd
_refine_ls_weighting_details 'w=1/[\s^2^(Fo^2^)+(0.0696P)^2^+1.0980P] where P=(Fo^2^+2Fc^2^)/3'
_refine_ls_weighting_scheme calc
_refine_ls_wR_factor_gt 0.1166
_refine_ls_wR_factor_ref 0.1221
_reflns_Friedel_coverage 0.000
_reflns_number_gt 3666
_reflns_number_total 4642
_reflns_threshold_expression 'I > 2\s(I)'
_cod_data_source_file c7nj03743k2.cif
_cod_data_source_block inkpd
_cod_depositor_comments 'Adding full bibliography for 7057427--7057432.cif.'
_cod_original_formula_sum 'C34 H34.50 Cl N4 O0.25 P Pd S'
_cod_database_code 7057432
_shelxl_version_number 2013-4
_shelx_space_group_comment
;
The symmetry employed for this shelxl refinement is uniquely defined
by the following loop, which should always be used as a source of
symmetry information in preference to the above space-group names.
They are only intended as comments.
;
_shelx_estimated_absorpt_t_max 0.825
_shelx_estimated_absorpt_t_min 0.777
_olex2_refinement_description
;
1. Fixed Uiso
 At 1.2 times of:
  All C(H) groups, All C(H,H) groups, All N(H) groups
 At 1.5 times of:
  All O(H,H) groups
2. Others
 Fixed Sof: O1W(0.25) H1WA(0.25) H1WB(0.25)
3.a Riding coordinates:
 O1W(H1WA,H1WB)
3.b Ternary CH refined with riding coordinates:
 C11(H11)
3.c Secondary CH2 refined with riding coordinates:
 C16(H16A,H16B), C12(H12A,H12B), C15(H15A,H15B), C13(H13A,H13B), C14(H14A,H14B)
3.d Aromatic/amide H refined with riding coordinates:
 N4(H4), N2(H2), C22(H22), C20(H20), C24(H24), C33(H33), C9(H9), C19(H19),
 C27(H27), C21(H21), C32(H32), C1(H1), C25(H25), C18(H18), C28(H28), C34(H34),
 C31(H31), C30(H30), C3(H3), C26(H26), C7(H7), C8(H8), C6(H6)
;

loop_
_space_group_symop_operation_xyz
'x, y, z'
'-x+1/2, y+1/2, -z+1/2'
'-x, -y, -z'
'x-1/2, -y-1/2, z-1/2'

loop_
_atom_site_label
_atom_site_type_symbol
_atom_site_fract_x
_atom_site_fract_y
_atom_site_fract_z
_atom_site_U_iso_or_equiv
_atom_site_adp_type
_atom_site_occupancy
_atom_site_site_symmetry_order
_atom_site_calc_flag
_atom_site_refinement_flags_posn
_atom_site_refinement_flags_adp
_atom_site_refinement_flags_occupancy
Pd1 Pd 0.57648(4) 0.08205(5) 0.87130(2) 0.02016(15) Uani 1 1 d . . .
Cl1 Cl 0.73950(14) 0.22096(16) 0.90658(3) 0.0267(3) Uani 1 1 d . . .
S1 S 0.39487(15) -0.03371(16) 0.84228(3) 0.0228(3) Uani 1 1 d . . .
P1 P 0.62824(15) 0.19868(16) 0.81918(3) 0.0198(3) Uani 1 1 d . . .
N1 N 0.5299(5) -0.0409(5) 0.91661(12) 0.0231(11) Uani 1 1 d . . .
N4 N 0.2142(5) -0.1840(5) 0.87793(12) 0.0269(12) Uani 1 1 d . . .
H4 H 0.1758 -0.1950 0.8551 0.032 Uiso 1 1 calc R U .
N3 N 0.4064(5) -0.1167(5) 0.91559(12) 0.0239(11) Uani 1 1 d . . .
N2 N 0.4971(6) -0.2503(6) 1.02630(13) 0.0355(13) Uani 1 1 d . . .
H2 H 0.4362 -0.2969 1.0389 0.043 Uiso 1 1 calc R U .
C22 C 0.5030(6) 0.0384(6) 0.76099(14) 0.0246(13) Uani 1 1 d . . .
H22 H 0.5567 -0.0363 0.7722 0.030 Uiso 1 1 calc R U .
C17 C 0.5114(6) 0.1726(6) 0.77686(13) 0.0189(12) Uani 1 1 d . . .
C20 C 0.3387(6) 0.1228(6) 0.71261(14) 0.0238(14) Uani 1 1 d . . .
H20 H 0.2797 0.1066 0.6906 0.029 Uiso 1 1 calc R U .
C24 C 0.7454(6) 0.4678(6) 0.81763(14) 0.0226(13) Uani 1 1 d . . .
H24 H 0.8194 0.4259 0.8051 0.027 Uiso 1 1 calc R U .
C2 C 0.5884(6) -0.1329(7) 0.97985(14) 0.0244(14) Uani 1 1 d . . .
C11 C 0.1414(6) -0.2426(7) 0.90956(15) 0.0270(14) Uani 1 1 d . . .
H11 H 0.1582 -0.1784 0.9315 0.032 Uiso 1 1 calc R U .
C33 C 0.9699(6) 0.1542(6) 0.75701(15) 0.0256(14) Uani 1 1 d . . .
H33 H 0.9909 0.1671 0.7317 0.031 Uiso 1 1 calc R U .
C9 C 0.8299(6) -0.0910(7) 1.01798(16) 0.0333(16) Uani 1 1 d . . .
H9 H 0.8735 -0.0383 0.9995 0.040 Uiso 1 1 calc R U .
C29 C 0.8023(6) 0.1560(6) 0.80449(14) 0.0222(13) Uani 1 1 d . . .
C19 C 0.3467(6) 0.2553(7) 0.72825(15) 0.0270(14) Uani 1 1 d . . .
H19 H 0.2926 0.3295 0.7170 0.032 Uiso 1 1 calc R U .
C5 C 0.6937(6) -0.1393(7) 1.01131(14) 0.0255(14) Uani 1 1 d . . .
C27 C 0.5305(7) 0.5898(7) 0.85395(16) 0.0348(16) Uani 1 1 d . . .
H27 H 0.4562 0.6320 0.8663 0.042 Uiso 1 1 calc R U .
C4 C 0.6322(6) -0.2156(7) 1.03972(15) 0.0287(15) Uani 1 1 d . . .
C21 C 0.4160(6) 0.0146(7) 0.72882(14) 0.0258(14) Uani 1 1 d . . .
H21 H 0.4101 -0.0763 0.7181 0.031 Uiso 1 1 calc R U .
C32 C 1.0755(6) 0.1153(6) 0.78390(15) 0.0261(14) Uani 1 1 d . . .
H32 H 1.1689 0.1019 0.7770 0.031 Uiso 1 1 calc R U .
C1 C 0.6117(6) -0.0539(7) 0.94688(15) 0.0283(14) Uani 1 1 d . . .
H1 H 0.6983 -0.0047 0.9472 0.034 Uiso 1 1 calc R U .
C10 C 0.3372(6) -0.1146(6) 0.88284(15) 0.0214(13) Uani 1 1 d . . .
C25 C 0.7509(7) 0.6103(7) 0.82596(15) 0.0295(15) Uani 1 1 d . . .
H25 H 0.8269 0.6664 0.8189 0.035 Uiso 1 1 calc R U .
C18 C 0.4340(6) 0.2806(6) 0.76061(14) 0.0220(13) Uani 1 1 d . . .
H18 H 0.4397 0.3717 0.7712 0.026 Uiso 1 1 calc R U .
C28 C 0.5258(6) 0.4495(7) 0.84523(15) 0.0267(14) Uani 1 1 d . . .
H28 H 0.4478 0.3946 0.8515 0.032 Uiso 1 1 calc R U .
C34 C 0.8339(6) 0.1739(6) 0.76745(15) 0.0226(13) Uani 1 1 d . . .
H34 H 0.7617 0.1998 0.7491 0.027 Uiso 1 1 calc R U .
C23 C 0.6347(6) 0.3877(6) 0.82724(14) 0.0221(13) Uani 1 1 d . . .
C31 C 1.0440(6) 0.0963(6) 0.82053(15) 0.0279(14) Uani 1 1 d . . .
H31 H 1.1165 0.0710 0.8388 0.033 Uiso 1 1 calc R U .
C30 C 0.9078(6) 0.1139(7) 0.83104(15) 0.0261(14) Uani 1 1 d . . .
H30 H 0.8865 0.0973 0.8562 0.031 Uiso 1 1 calc R U .
C3 C 0.4727(7) -0.2019(7) 0.99096(15) 0.0332(16) Uani 1 1 d . . .
H3 H 0.3874 -0.2140 0.9760 0.040 Uiso 1 1 calc R U .
C16 C 0.1960(7) -0.3870(7) 0.92100(16) 0.0329(16) Uani 1 1 d . . .
H16A H 0.2979 -0.3817 0.9284 0.039 Uiso 1 1 calc R U .
H16B H 0.1824 -0.4522 0.8996 0.039 Uiso 1 1 calc R U .
C26 C 0.6435(7) 0.6680(7) 0.84469(15) 0.0340(16) Uani 1 1 d . . .
H26 H 0.6478 0.7642 0.8513 0.041 Uiso 1 1 calc R U .
C7 C 0.8392(7) -0.1943(7) 1.07966(16) 0.0377(17) Uani 1 1 d . . .
H7 H 0.8911 -0.2120 1.1028 0.045 Uiso 1 1 calc R U .
C12 C -0.0158(6) -0.2459(8) 0.89888(16) 0.0390(17) Uani 1 1 d . . .
H12A H -0.0342 -0.3048 0.8763 0.047 Uiso 1 1 calc R U .
H12B H -0.0492 -0.1499 0.8928 0.047 Uiso 1 1 calc R U .
C8 C 0.9020(7) -0.1208(7) 1.05225(15) 0.0344(16) Uani 1 1 d . . .
H8 H 0.9963 -0.0898 1.0568 0.041 Uiso 1 1 calc R U .
C6 C 0.7031(7) -0.2428(7) 1.07443(15) 0.0352(16) Uani 1 1 d . . .
H6 H 0.6596 -0.2922 1.0935 0.042 Uiso 1 1 calc R U .
C15 C 0.1171(7) -0.4417(7) 0.95392(16) 0.0383(17) Uani 1 1 d . . .
H15A H 0.1361 -0.3798 0.9759 0.046 Uiso 1 1 calc R U .
H15B H 0.1509 -0.5368 0.9608 0.046 Uiso 1 1 calc R U .
C13 C -0.0966(7) -0.3041(8) 0.93067(18) 0.0432(18) Uani 1 1 d . . .
H13A H -0.0883 -0.2384 0.9521 0.052 Uiso 1 1 calc R U .
H13B H -0.1974 -0.3120 0.9222 0.052 Uiso 1 1 calc R U .
C14 C -0.0421(8) -0.4461(8) 0.94327(18) 0.050(2) Uani 1 1 d . . .
H14A H -0.0616 -0.5148 0.9229 0.060 Uiso 1 1 calc R U .
H14B H -0.0919 -0.4772 0.9651 0.060 Uiso 1 1 calc R U .
O1W O 0.404(3) -0.495(3) 1.0589(6) 0.093(9) Uani 0.25 1 d . . P
H1WA H 0.4031 -0.5118 1.0822 0.140 Uiso 0.25 1 d R U P
H1WB H 0.3721 -0.5660 1.0466 0.140 Uiso 0.25 1 d R U P

loop_
_atom_site_aniso_label
_atom_site_aniso_U_11
_atom_site_aniso_U_22
_atom_site_aniso_U_33
_atom_site_aniso_U_23
_atom_site_aniso_U_13
_atom_site_aniso_U_12
Pd1 0.0188(2) 0.0211(3) 0.0199(2) 0.00149(16) -0.00409(15) 0.0002(2)
Cl1 0.0229(8) 0.0311(9) 0.0250(7) -0.0002(5) -0.0055(5) -0.0056(7)
S1 0.0211(8) 0.0243(9) 0.0221(7) 0.0013(5) -0.0048(5) -0.0023(7)
P1 0.0184(8) 0.0209(9) 0.0196(7) 0.0021(5) -0.0033(5) 0.0014(7)
N1 0.015(3) 0.026(3) 0.027(2) 0.000(2) -0.006(2) -0.004(2)
N4 0.026(3) 0.029(3) 0.025(2) 0.000(2) -0.004(2) -0.013(3)
N3 0.025(3) 0.022(3) 0.024(2) -0.0013(19) -0.005(2) 0.000(2)
N2 0.040(3) 0.035(4) 0.031(3) 0.008(2) -0.005(2) -0.011(3)
C22 0.026(3) 0.020(3) 0.027(3) 0.006(2) -0.001(2) 0.005(3)
C17 0.016(3) 0.018(4) 0.023(3) 0.004(2) -0.001(2) 0.000(3)
C20 0.022(3) 0.032(4) 0.016(3) -0.001(2) -0.008(2) -0.007(3)
C24 0.020(3) 0.021(4) 0.025(3) -0.003(2) -0.006(2) 0.000(3)
C2 0.024(3) 0.027(4) 0.022(3) 0.002(2) -0.005(2) 0.000(3)
C11 0.029(3) 0.027(4) 0.025(3) 0.002(2) 0.000(2) -0.008(3)
C33 0.030(4) 0.022(4) 0.024(3) -0.002(2) -0.002(2) -0.002(3)
C9 0.027(4) 0.043(5) 0.029(3) -0.001(3) -0.001(3) 0.002(3)
C29 0.026(3) 0.012(3) 0.028(3) -0.004(2) -0.003(2) 0.000(3)
C19 0.022(3) 0.025(4) 0.034(3) 0.007(3) -0.004(2) 0.002(3)
C5 0.022(3) 0.033(4) 0.020(3) 0.000(2) -0.006(2) 0.008(3)
C27 0.036(4) 0.035(4) 0.032(3) -0.002(3) -0.002(3) 0.017(4)
C4 0.031(4) 0.026(4) 0.028(3) 0.002(2) -0.004(3) 0.000(3)
C21 0.024(3) 0.031(4) 0.021(3) -0.002(2) -0.006(2) 0.001(3)
C32 0.020(3) 0.021(4) 0.037(3) -0.004(2) 0.005(3) 0.001(3)
C1 0.019(3) 0.036(4) 0.029(3) 0.003(3) -0.006(2) -0.003(3)
C10 0.020(3) 0.010(3) 0.034(3) 0.001(2) -0.001(2) 0.008(3)
C25 0.028(4) 0.025(4) 0.033(3) 0.004(3) -0.013(3) 0.005(3)
C18 0.022(3) 0.018(4) 0.026(3) 0.003(2) -0.006(2) -0.003(3)
C28 0.028(3) 0.025(4) 0.027(3) 0.000(2) -0.003(2) 0.002(3)
C34 0.019(3) 0.019(3) 0.030(3) -0.004(2) -0.001(2) 0.003(3)
C23 0.022(3) 0.021(4) 0.022(3) -0.002(2) -0.007(2) 0.002(3)
C31 0.026(3) 0.028(4) 0.028(3) 0.003(2) -0.008(2) 0.009(3)
C30 0.021(3) 0.029(4) 0.027(3) 0.003(2) -0.004(2) 0.007(3)
C3 0.040(4) 0.035(4) 0.024(3) 0.004(3) -0.007(3) -0.004(3)
C16 0.042(4) 0.025(4) 0.033(3) 0.000(3) 0.003(3) -0.004(3)
C26 0.044(4) 0.023(4) 0.032(3) -0.010(3) -0.017(3) 0.006(3)
C7 0.052(5) 0.034(4) 0.026(3) -0.002(3) -0.010(3) 0.014(4)
C12 0.032(4) 0.049(5) 0.036(3) 0.007(3) -0.002(3) 0.002(4)
C8 0.032(4) 0.039(4) 0.030(3) -0.004(3) -0.007(3) 0.012(3)
C6 0.049(4) 0.030(4) 0.025(3) 0.003(3) -0.006(3) 0.001(4)
C15 0.057(5) 0.025(4) 0.034(3) 0.004(3) 0.007(3) -0.007(4)
C13 0.027(4) 0.061(6) 0.043(4) 0.000(3) 0.006(3) -0.009(4)
C14 0.062(5) 0.051(5) 0.039(4) -0.005(3) 0.011(3) -0.026(4)
O1W 0.11(2) 0.11(2) 0.064(15) 0.009(15) 0.025(15) -0.04(2)

loop_
_atom_type_symbol
_atom_type_description
_atom_type_scat_dispersion_real
_atom_type_scat_dispersion_imag
_atom_type_scat_source
C C 0.0181 0.0091 'International Tables Vol C Tables 4.2.6.8 and 6.1.1.4'
H H 0.0000 0.0000 'International Tables Vol C Tables 4.2.6.8 and 6.1.1.4'
Cl Cl 0.3639 0.7018 'International Tables Vol C Tables 4.2.6.8 and 6.1.1.4'
N N 0.0311 0.0180 'International Tables Vol C Tables 4.2.6.8 and 6.1.1.4'
O O 0.0492 0.0322 'International Tables Vol C Tables 4.2.6.8 and 6.1.1.4'
P P 0.2955 0.4335 'International Tables Vol C Tables 4.2.6.8 and 6.1.1.4'
Pd Pd 0.1215 3.9337 'International Tables Vol C Tables 4.2.6.8 and 6.1.1.4'
S S 0.3331 0.5567 'International Tables Vol C Tables 4.2.6.8 and 6.1.1.4'

loop_
_geom_angle_atom_site_label_1
_geom_angle_atom_site_label_2
_geom_angle_atom_site_label_3
_geom_angle
S1 Pd1 Cl1 171.11(5)
S1 Pd1 P1 93.78(5)
P1 Pd1 Cl1 89.53(5)
N1 Pd1 Cl1 93.93(13)
N1 Pd1 S1 83.31(13)
N1 Pd1 P1 175.09(14)
C10 S1 Pd1 96.2(2)
C17 P1 Pd1 117.47(18)
C29 P1 Pd1 112.63(18)
C29 P1 C17 104.1(2)
C29 P1 C23 104.2(3)
C23 P1 Pd1 111.29(17)
C23 P1 C17 106.0(3)
N3 N1 Pd1 120.3(3)
C1 N1 Pd1 124.0(4)
C1 N1 N3 115.7(5)
C11 N4 H4 118.8
C10 N4 H4 118.8
C10 N4 C11 122.4(4)
C10 N3 N1 113.1(4)
C4 N2 H2 125.1
C3 N2 H2 125.1
C3 N2 C4 109.7(5)
C17 C22 H22 120.0
C21 C22 H22 120.0
C21 C22 C17 119.9(5)
C22 C17 P1 118.3(4)
C18 C17 P1 121.7(4)
C18 C17 C22 120.0(5)
C19 C20 H20 119.9
C21 C20 H20 119.9
C21 C20 C19 120.3(5)
C25 C24 H24 119.7
C23 C24 H24 119.7
C23 C24 C25 120.7(6)
C1 C2 C5 121.5(5)
C3 C2 C5 106.3(5)
C3 C2 C1 132.0(5)
N4 C11 H11 108.1
N4 C11 C16 112.2(5)
N4 C11 C12 108.8(4)
C16 C11 H11 108.1
C16 C11 C12 111.2(5)
C12 C11 H11 108.1
C32 C33 H33 120.2
C34 C33 H33 120.2
C34 C33 C32 119.6(5)
C5 C9 H9 120.5
C5 C9 C8 118.9(6)
C8 C9 H9 120.5
C34 C29 P1 120.7(4)
C34 C29 C30 119.5(5)
C30 C29 P1 119.7(4)
C20 C19 H19 119.8
C20 C19 C18 120.4(5)
C18 C19 H19 119.8
C9 C5 C2 135.0(5)
C9 C5 C4 118.7(5)
C4 C5 C2 106.3(5)
C28 C27 H27 120.4
C26 C27 H27 120.4
C26 C27 C28 119.3(6)
N2 C4 C5 107.3(5)
N2 C4 C6 130.2(6)
C6 C4 C5 122.5(6)
C22 C21 H21 120.1
C20 C21 C22 119.9(6)
C20 C21 H21 120.1
C33 C32 H32 120.1
C31 C32 C33 119.8(5)
C31 C32 H32 120.1
N1 C1 C2 128.4(6)
N1 C1 H1 115.8
C2 C1 H1 115.8
N4 C10 S1 115.2(4)
N3 C10 S1 125.4(5)
N3 C10 N4 119.4(5)
C24 C25 H25 120.8
C26 C25 C24 118.5(6)
C26 C25 H25 120.8
C17 C18 C19 119.5(6)
C17 C18 H18 120.3
C19 C18 H18 120.3
C27 C28 H28 119.8
C27 C28 C23 120.3(6)
C23 C28 H28 119.8
C33 C34 C29 120.6(5)
C33 C34 H34 119.7
C29 C34 H34 119.7
C24 C23 P1 122.1(4)
C24 C23 C28 119.6(6)
C28 C23 P1 118.3(4)
C32 C31 H31 119.6
C32 C31 C30 120.9(5)
C30 C31 H31 119.6
C29 C30 H30 120.2
C31 C30 C29 119.6(5)
C31 C30 H30 120.2
N2 C3 C2 110.4(5)
N2 C3 H3 124.8
C2 C3 H3 124.8
C11 C16 H16A 109.7
C11 C16 H16B 109.7
C11 C16 C15 109.8(5)
H16A C16 H16B 108.2
C15 C16 H16A 109.7
C15 C16 H16B 109.7
C27 C26 C25 121.6(6)
C27 C26 H26 119.2
C25 C26 H26 119.2
C8 C7 H7 119.1
C8 C7 C6 121.8(6)
C6 C7 H7 119.1
C11 C12 H12A 109.4
C11 C12 H12B 109.4
C11 C12 C13 111.1(5)
H12A C12 H12B 108.0
C13 C12 H12A 109.4
C13 C12 H12B 109.4
C9 C8 H8 119.4
C7 C8 C9 121.3(6)
C7 C8 H8 119.4
C4 C6 H6 121.6
C7 C6 C4 116.8(6)
C7 C6 H6 121.6
C16 C15 H15A 109.6
C16 C15 H15B 109.6
C16 C15 C14 110.3(5)
H15A C15 H15B 108.1
C14 C15 H15A 109.6
C14 C15 H15B 109.6
C12 C13 H13A 109.3
C12 C13 H13B 109.3
H13A C13 H13B 107.9
C14 C13 C12 111.7(6)
C14 C13 H13A 109.3
C14 C13 H13B 109.3
C15 C14 H14A 109.4
C15 C14 H14B 109.4
C13 C14 C15 111.3(6)
C13 C14 H14A 109.4
C13 C14 H14B 109.4
H14A C14 H14B 108.0
H1WA O1W H1WB 109.5

loop_
_geom_bond_atom_site_label_1
_geom_bond_atom_site_label_2
_geom_bond_distance
Pd1 Cl1 2.3453(14)
Pd1 S1 2.2476(15)
Pd1 P1 2.2585(14)
Pd1 N1 2.077(5)
S1 C10 1.768(5)
P1 C17 1.835(5)
P1 C29 1.823(6)
P1 C23 1.828(6)
N1 N3 1.380(7)
N1 C1 1.297(7)
N4 H4 0.8800
N4 C11 1.480(7)
N4 C10 1.348(7)
N3 C10 1.306(7)
N2 H2 0.8800
N2 C4 1.384(8)
N2 C3 1.353(7)
C22 H22 0.9500
C22 C17 1.402(8)
C22 C21 1.391(8)
C17 C18 1.374(8)
C20 H20 0.9500
C20 C19 1.383(9)
C20 C21 1.374(8)
C24 H24 0.9500
C24 C25 1.393(8)
C24 C23 1.368(8)
C2 C5 1.458(7)
C2 C1 1.432(8)
C2 C3 1.368(9)
C11 H11 1.0000
C11 C16 1.521(9)
C11 C12 1.522(8)
C33 H33 0.9500
C33 C32 1.395(8)
C33 C34 1.388(8)
C9 H9 0.9500
C9 C5 1.383(8)
C9 C8 1.394(8)
C29 C34 1.392(7)
C29 C30 1.394(8)
C19 H19 0.9500
C19 C18 1.401(8)
C5 C4 1.412(8)
C27 H27 0.9500
C27 C28 1.375(9)
C27 C26 1.371(9)
C4 C6 1.398(8)
C21 H21 0.9500
C32 H32 0.9500
C32 C31 1.379(8)
C1 H1 0.9500
C25 H25 0.9500
C25 C26 1.378(9)
C18 H18 0.9500
C28 H28 0.9500
C28 C23 1.392(8)
C34 H34 0.9500
C31 H31 0.9500
C31 C30 1.388(8)
C30 H30 0.9500
C3 H3 0.9500
C16 H16A 0.9900
C16 H16B 0.9900
C16 C15 1.535(8)
C26 H26 0.9500
C7 H7 0.9500
C7 C8 1.378(9)
C7 C6 1.378(9)
C12 H12A 0.9900
C12 H12B 0.9900
C12 C13 1.524(8)
C8 H8 0.9500
C6 H6 0.9500
C15 H15A 0.9900
C15 H15B 0.9900
C15 C14 1.540(10)
C13 H13A 0.9900
C13 H13B 0.9900
C13 C14 1.510(11)
C14 H14A 0.9900
C14 H14B 0.9900
O1W H1WA 0.8506
O1W H1WB 0.8500

loop_
_geom_hbond_atom_site_label_D
_geom_hbond_atom_site_label_H
_geom_hbond_atom_site_label_A
_geom_hbond_distance_DH
_geom_hbond_distance_HA
_geom_hbond_distance_DA
_geom_hbond_angle_DHA
_geom_hbond_site_symmetry_A
N2 H2 Cl1 0.88 2.76 3.423(5) 133.2 3_657
N2 H2 O1W 0.88 2.06 2.79(3) 139.9 .

loop_
_geom_torsion_atom_site_label_1
_geom_torsion_atom_site_label_2
_geom_torsion_atom_site_label_3
_geom_torsion_atom_site_label_4
_geom_torsion
Pd1 S1 C10 N4 172.2(4)
Pd1 S1 C10 N3 -10.9(5)
Pd1 P1 C17 C22 -63.9(5)
Pd1 P1 C17 C18 116.4(4)
Pd1 P1 C29 C34 156.3(4)
Pd1 P1 C29 C30 -28.0(5)
Pd1 P1 C23 C24 130.1(4)
Pd1 P1 C23 C28 -47.0(5)
Pd1 N1 N3 C10 7.8(6)
Pd1 N1 C1 C2 178.5(5)
P1 C17 C18 C19 179.8(4)
P1 C29 C34 C33 173.8(5)
P1 C29 C30 C31 -172.9(5)
N1 N3 C10 S1 3.5(7)
N1 N3 C10 N4 -179.8(5)
N4 C11 C16 C15 179.8(5)
N4 C11 C12 C13 -179.5(6)
N3 N1 C1 C2 -2.3(9)
N2 C4 C6 C7 180.0(7)
C22 C17 C18 C19 0.2(8)
C17 P1 C29 C34 28.0(5)
C17 P1 C29 C30 -156.3(5)
C17 P1 C23 C24 -101.0(5)
C17 P1 C23 C28 81.8(5)
C17 C22 C21 C20 0.2(8)
C20 C19 C18 C17 -0.3(8)
C24 C25 C26 C27 -2.3(9)
C2 C5 C4 N2 -1.1(7)
C2 C5 C4 C6 -179.9(6)
C11 N4 C10 S1 -172.1(4)
C11 N4 C10 N3 10.8(8)
C11 C16 C15 C14 57.6(7)
C11 C12 C13 C14 -54.6(8)
C33 C32 C31 C30 0.8(9)
C9 C5 C4 N2 179.5(6)
C9 C5 C4 C6 0.7(9)
C29 P1 C17 C22 61.4(5)
C29 P1 C17 C18 -118.3(5)
C29 P1 C23 C24 8.5(5)
C29 P1 C23 C28 -168.7(4)
C19 C20 C21 C22 -0.3(8)
C5 C2 C1 N1 178.4(6)
C5 C2 C3 N2 -0.1(7)
C5 C9 C8 C7 -1.5(10)
C5 C4 C6 C7 -1.6(10)
C27 C28 C23 P1 176.0(4)
C27 C28 C23 C24 -1.2(8)
C4 N2 C3 C2 -0.6(8)
C21 C22 C17 P1 -179.8(4)
C21 C22 C17 C18 -0.1(8)
C21 C20 C19 C18 0.4(8)
C32 C33 C34 C29 0.4(9)
C32 C31 C30 C29 -2.3(10)
C1 N1 N3 C10 -171.5(5)
C1 C2 C5 C9 -5.3(11)
C1 C2 C5 C4 175.4(6)
C1 C2 C3 N2 -173.9(7)
C10 N4 C11 C16 -84.8(7)
C10 N4 C11 C12 151.7(6)
C25 C24 C23 P1 -176.5(4)
C25 C24 C23 C28 0.6(8)
C28 C27 C26 C25 1.7(9)
C34 C33 C32 C31 0.2(9)
C34 C29 C30 C31 2.8(9)
C23 P1 C17 C22 170.9(4)
C23 P1 C17 C18 -8.7(5)
C23 P1 C29 C34 -82.9(5)
C23 P1 C29 C30 92.8(5)
C23 C24 C25 C26 1.2(8)
C30 C29 C34 C33 -1.9(9)
C3 N2 C4 C5 1.1(7)
C3 N2 C4 C6 179.7(7)
C3 C2 C5 C9 -180.0(7)
C3 C2 C5 C4 0.8(7)
C3 C2 C1 N1 -8.6(12)
C16 C11 C12 C13 56.4(7)
C16 C15 C14 C13 -56.4(7)
C26 C27 C28 C23 0.1(9)
C12 C11 C16 C15 -58.1(6)
C12 C13 C14 C15 54.7(7)
C8 C9 C5 C2 -178.4(7)
C8 C9 C5 C4 0.8(9)
C8 C7 C6 C4 0.9(10)
C6 C7 C8 C9 0.6(10)
